data_4319608
loop_
_publ_author_name
'Fu Qiang Huang'
'James A. Ibers'

_publ_section_title
;
 Syntheses and Structures of the Infinite Chain Compounds Cs4Ti3Se13,
 Rb4Ti3S14, Cs4Ti3S14, Rb4Hf3S14, Rb4Zr3Se14, Cs4Zr3Se14, and Cs4Hf3Se14
;
_journal_name_full 'Inorganic Chemistry'
_journal_page_first 2346
_journal_page_last 2351
_journal_paper_doi 10.1021/ic0011260
_journal_volume 40
_journal_year 2001
_chemical_formula_sum 'Hf3 Rb4 S14'
_chemical_formula_weight 1326.19
_chemical_name_systematic
; 
 ? 
;
_space_group_IT_number 15
_symmetry_cell_setting monoclinic
_symmetry_space_group_name_Hall '-C 2yc'
_symmetry_space_group_name_H-M 'C 1 2/c 1'
_atom_sites_solution_hydrogens geom
_atom_sites_solution_primary direct
_atom_sites_solution_secondary difmap
_audit_creation_method SHELXL-97
_cell_angle_alpha 90.00
_cell_angle_beta 111.762(2)
_cell_angle_gamma 90.00
_cell_formula_units_Z 4
_cell_length_a 21.643(2)
_cell_length_b 8.1848(8)
_cell_length_c 13.3308(12)
_cell_measurement_temperature 153(2)
_cell_volume 2193.2(4)
_computing_structure_refinement 'SHELXL-97 (Sheldrick, 1997)'
_computing_structure_solution 'SHELXS-97 (Sheldrick, 1990)'
_diffrn_ambient_temperature 153(2)
_diffrn_measured_fraction_theta_full 0.929
_diffrn_measured_fraction_theta_max 0.929
_diffrn_radiation_monochromator graphite
_diffrn_radiation_source 'standard-focus sealed tube'
_diffrn_radiation_type MoK\a
_diffrn_radiation_wavelength 0.71073
_diffrn_reflns_av_R_equivalents 0.0389
_diffrn_reflns_av_sigmaI/netI 0.0319
_diffrn_reflns_limit_h_max 28
_diffrn_reflns_limit_h_min -27
_diffrn_reflns_limit_k_max 10
_diffrn_reflns_limit_k_min -10
_diffrn_reflns_limit_l_max 17
_diffrn_reflns_limit_l_min -17
_diffrn_reflns_number 9567
_diffrn_reflns_theta_full 28.73
_diffrn_reflns_theta_max 28.73
_diffrn_reflns_theta_min 2.03
_exptl_absorpt_coefficient_mu 24.303
_exptl_crystal_density_diffrn 4.017
_exptl_crystal_density_method 'not measured'
_exptl_crystal_F_000 2352
_refine_diff_density_max 9.078
_refine_diff_density_min -1.811
_refine_diff_density_rms 0.419
_refine_ls_extinction_method none
_refine_ls_goodness_of_fit_ref 1.178
_refine_ls_hydrogen_treatment mixed
_refine_ls_matrix_type full
_refine_ls_number_parameters 96
_refine_ls_number_reflns 2639
_refine_ls_number_restraints 0
_refine_ls_restrained_S_all 1.178
_refine_ls_R_factor_all 0.0471
_refine_ls_R_factor_gt 0.0366
_refine_ls_shift/su_max 0.001
_refine_ls_shift/su_mean 0.000
_refine_ls_structure_factor_coef Fsqd
_refine_ls_weighting_details
; calc 
 [1.00000+0.00000exp(0.00(sin\q/\l)^2^)]/ 
   [\s^2^(Fo^2^)+0.0000+0.0000*P+(0.0400P)^2^+0.0000sin\q/\l] 
 where P = 1.00000Fo^2^ + 0.00000Fc^2^ 
;
_refine_ls_weighting_scheme calc
_refine_ls_wR_factor_gt 0.0812
_refine_ls_wR_factor_ref 0.0844
_reflns_number_gt 2141
_reflns_number_total 2639
_reflns_threshold_expression >2sigma(I)
_cod_data_source_file ic0011260_4.cif
_cod_data_source_block rbhfs
_cod_original_cell_volume 2193.1(4)
_cod_database_code 4319608

loop_
_symmetry_equiv_pos_as_xyz
'x, y, z'
'-x, y, -z+1/2'
'x+1/2, y+1/2, z'
'-x+1/2, y+1/2, -z+1/2'
'-x, -y, -z'
'x, -y, z-1/2'
'-x+1/2, -y+1/2, -z'
'x+1/2, -y+1/2, z-1/2'

loop_
_atom_site_label
_atom_site_type_symbol
_atom_site_fract_x
_atom_site_fract_y
_atom_site_fract_z
_atom_site_U_iso_or_equiv
_atom_site_adp_type
_atom_site_occupancy
_atom_site_symmetry_multiplicity
_atom_site_calc_flag
_atom_site_refinement_flags
_atom_site_disorder_assembly
_atom_site_disorder_group
Rb1 Rb 0.20404(3) 0.18296(9) 0.11006(6) 0.01827(17) Uani 1 1 d . . .
Rb2 Rb 0.43603(4) 0.23737(8) 0.35496(6) 0.01955(18) Uani 1 1 d . . .
Hf1 Hf 0.168125(12) 0.24947(3) 0.41179(2) 0.01003(10) Uani 1 1 d . . .
Hf2 Hf 0.0000 0.23466(5) 0.2500 0.01037(11) Uani 1 2 d S . .
S1 S 0.04106(8) 0.1486(2) 0.10203(13) 0.0133(3) Uani 1 1 d . . .
S2 S 0.06801(8) 0.4227(2) 0.41727(13) 0.0126(3) Uani 1 1 d . . .
S3 S 0.08570(8) 0.0090(2) 0.36957(13) 0.0120(3) Uani 1 1 d . . .
S4 S 0.09650(8) 0.3353(2) 0.20212(13) 0.0120(3) Uani 1 1 d . . .
S5 S 0.27987(8) 0.2880(2) 0.39435(14) 0.0132(3) Uani 1 1 d . . .
S6 S 0.32986(8) 0.4749(2) 0.16925(14) 0.0143(4) Uani 1 1 d . . .
S7 S 0.35620(9) 0.0560(2) 0.10688(14) 0.0145(4) Uani 1 1 d . . .

loop_
_atom_site_aniso_label
_atom_site_aniso_U_11
_atom_site_aniso_U_22
_atom_site_aniso_U_33
_atom_site_aniso_U_23
_atom_site_aniso_U_13
_atom_site_aniso_U_12
Rb1 0.0178(3) 0.0180(4) 0.0215(4) -0.0011(3) 0.0102(3) 0.0000(3)
Rb2 0.0257(4) 0.0151(3) 0.0134(3) -0.0001(2) 0.0021(3) -0.0018(3)
Hf1 0.00757(16) 0.01016(16) 0.01058(17) 0.00027(10) 0.00131(13) -0.00029(9)
Hf2 0.0081(2) 0.0118(2) 0.0104(2) 0.000 0.00249(16) 0.000
S1 0.0122(8) 0.0137(8) 0.0135(8) -0.0011(6) 0.0041(7) 0.0008(6)
S2 0.0116(8) 0.0124(8) 0.0135(8) -0.0013(6) 0.0042(7) -0.0003(6)
S3 0.0114(8) 0.0098(8) 0.0139(8) 0.0010(6) 0.0037(7) -0.0007(6)
S4 0.0097(8) 0.0132(8) 0.0132(8) -0.0005(6) 0.0043(7) -0.0014(6)
S5 0.0107(8) 0.0175(8) 0.0112(8) 0.0007(6) 0.0039(7) -0.0027(6)
S6 0.0113(8) 0.0119(8) 0.0193(9) 0.0008(6) 0.0053(7) -0.0006(6)
S7 0.0141(8) 0.0105(8) 0.0180(8) 0.0004(6) 0.0049(7) 0.0023(6)

loop_
_atom_type_symbol
_atom_type_description
_atom_type_scat_dispersion_real
_atom_type_scat_dispersion_imag
_atom_type_scat_source
S S 0.1246 0.1234 'International Tables Vol C Tables 4.2.6.8 and 6.1.1.4'
Rb Rb -0.9393 2.9676 'International Tables Vol C Tables 4.2.6.8 and 6.1.1.4'
Hf Hf -0.5830 6.1852 'International Tables Vol C Tables 4.2.6.8 and 6.1.1.4'

loop_
_geom_angle_atom_site_label_1
_geom_angle_atom_site_label_2
_geom_angle_atom_site_label_3
_geom_angle
_geom_angle_site_symmetry_1
_geom_angle_site_symmetry_3
_geom_angle_publ_flag
S5 Rb1 S4 118.92(5) 4_545 . ?
S5 Rb1 S7 127.70(5) 4_545 7 ?
S4 Rb1 S7 88.74(4) . 7 ?
S5 Rb1 S7 66.03(4) 4_545 . ?
S4 Rb1 S7 159.10(5) . . ?
S7 Rb1 S7 103.97(4) 7 . ?
S5 Rb1 S6 127.23(5) 4_545 . ?
S4 Rb1 S6 105.06(5) . . ?
S7 Rb1 S6 77.61(4) 7 . ?
S7 Rb1 S6 62.78(4) . . ?
S5 Rb1 S1 91.89(4) 4_545 . ?
S4 Rb1 S1 35.81(4) . . ?
S7 Rb1 S1 87.75(4) 7 . ?
S7 Rb1 S1 157.84(4) . . ?
S6 Rb1 S1 139.09(5) . . ?
S5 Rb1 S5 104.13(4) 4_545 . ?
S4 Rb1 S5 68.00(4) . . ?
S7 Rb1 S5 127.90(4) 7 . ?
S7 Rb1 S5 91.14(4) . . ?
S6 Rb1 S5 65.71(4) . . ?
S1 Rb1 S5 96.40(4) . . ?
S5 Rb1 S3 66.41(4) 4_545 6 ?
S4 Rb1 S3 97.45(4) . 6 ?
S7 Rb1 S3 66.65(4) 7 6 ?
S7 Rb1 S3 102.79(4) . 6 ?
S6 Rb1 S3 137.02(5) . 6 ?
S1 Rb1 S3 64.27(4) . 6 ?
S5 Rb1 S3 157.04(4) . 6 ?
S5 Rb1 S6 67.12(4) 4_545 4_545 ?
S4 Rb1 S6 59.76(4) . 4_545 ?
S7 Rb1 S6 146.02(4) 7 4_545 ?
S7 Rb1 S6 109.93(4) . 4_545 ?
S6 Rb1 S6 120.26(3) . 4_545 ?
S1 Rb1 S6 59.52(4) . 4_545 ?
S5 Rb1 S6 54.92(4) . 4_545 ?
S3 Rb1 S6 102.69(4) 6 4_545 ?
S5 Rb1 S6 67.82(4) 4_545 7 ?
S4 Rb1 S6 127.06(4) . 7 ?
S7 Rb1 S6 60.34(4) 7 7 ?
S7 Rb1 S6 73.83(4) . 7 ?
S6 Rb1 S6 108.05(4) . 7 ?
S1 Rb1 S6 96.78(4) . 7 ?
S5 Rb1 S6 164.76(4) . 7 ?
S3 Rb1 S6 32.92(4) 6 7 ?
S6 Rb1 S6 127.43(3) 4_545 7 ?
S5 Rb1 Rb1 99.39(4) 4_545 7 ?
S4 Rb1 Rb1 138.05(4) . 7 ?
S7 Rb1 Rb1 52.29(3) 7 7 ?
S7 Rb1 Rb1 51.68(3) . 7 ?
S6 Rb1 Rb1 56.88(3) . 7 ?
S1 Rb1 Rb1 136.32(4) . 7 ?
S5 Rb1 Rb1 120.85(4) . 7 ?
S3 Rb1 Rb1 81.95(4) 6 7 ?
S6 Rb1 Rb1 161.48(4) 4_545 7 ?
S6 Rb1 Rb1 51.17(3) 7 7 ?
S5 Rb1 Hf1 33.88(3) 4_545 6 ?
S4 Rb1 Hf1 123.64(3) . 6 ?
S7 Rb1 Hf1 93.92(3) 7 6 ?
S7 Rb1 Hf1 72.71(3) . 6 ?
S6 Rb1 Hf1 130.50(4) . 6 ?
S1 Rb1 Hf1 87.98(3) . 6 ?
S5 Rb1 Hf1 138.00(3) . 6 ?
S3 Rb1 Hf1 36.56(3) 6 6 ?
S6 Rb1 Hf1 93.77(3) 4_545 6 ?
S6 Rb1 Hf1 35.28(3) 7 6 ?
Rb1 Rb1 Hf1 79.23(2) 7 6 ?
S6 Rb2 S2 131.72(5) . 7_556 ?
S6 Rb2 S1 126.74(5) . 8_556 ?
S2 Rb2 S1 56.96(4) 7_556 8_556 ?
S6 Rb2 S4 111.90(4) . 4_545 ?
S2 Rb2 S4 75.52(4) 7_556 4_545 ?
S1 Rb2 S4 119.81(4) 8_556 4_545 ?
S6 Rb2 S1 64.21(4) . 4 ?
S2 Rb2 S1 106.55(4) 7_556 4 ?
S1 Rb2 S1 63.88(5) 8_556 4 ?
S4 Rb2 S1 176.07(4) 4_545 4 ?
S6 Rb2 S7 64.76(4) . . ?
S2 Rb2 S7 122.06(5) 7_556 . ?
S1 Rb2 S7 166.95(5) 8_556 . ?
S4 Rb2 S7 51.59(4) 4_545 . ?
S1 Rb2 S7 125.07(4) 4 . ?
S6 Rb2 S3 34.84(4) . 4 ?
S2 Rb2 S3 162.74(5) 7_556 4 ?
S1 Rb2 S3 118.20(4) 8_556 4 ?
S4 Rb2 S3 117.28(4) 4_545 4 ?
S1 Rb2 S3 59.99(4) 4 4 ?
S7 Rb2 S3 66.78(4) . 4 ?
S6 Rb2 S5 67.43(4) . . ?
S2 Rb2 S5 64.76(4) 7_556 . ?
S1 Rb2 S5 98.85(4) 8_556 . ?
S4 Rb2 S5 90.93(4) 4_545 . ?
S1 Rb2 S5 87.04(4) 4 . ?
S7 Rb2 S5 91.46(4) . . ?
S3 Rb2 S5 101.95(4) 4 . ?
S6 Rb2 S2 147.06(5) . 3_545 ?
S2 Rb2 S2 78.53(5) 7_556 3_545 ?
S1 Rb2 S2 77.80(4) 8_556 3_545 ?
S4 Rb2 S2 56.94(4) 4_545 3_545 ?
S1 Rb2 S2 126.51(4) 4 3_545 ?
S7 Rb2 S2 89.22(4) . 3_545 ?
S3 Rb2 S2 117.77(4) 4 3_545 ?
S5 Rb2 S2 136.76(4) . 3_545 ?
S6 Rb2 S3 92.07(4) . 3 ?
S2 Rb2 S3 118.88(4) 7_556 3 ?
S1 Rb2 S3 62.80(4) 8_556 3 ?
S4 Rb2 S3 131.93(4) 4_545 3 ?
S1 Rb2 S3 50.21(4) 4 3 ?
S7 Rb2 S3 114.06(4) . 3 ?
S3 Rb2 S3 62.51(5) 4 3 ?
S5 Rb2 S3 137.14(4) . 3 ?
S2 Rb2 S3 80.04(4) 3_545 3 ?
S6 Rb2 Hf1 96.71(4) . 7_556 ?
S2 Rb2 Hf1 35.53(3) 7_556 7_556 ?
S1 Rb2 Hf1 69.16(3) 8_556 7_556 ?
S4 Rb2 Hf1 93.62(3) 4_545 7_556 ?
S1 Rb2 Hf1 86.49(3) 4 7_556 ?
S7 Rb2 Hf1 118.38(4) . 7_556 ?
S3 Rb2 Hf1 128.09(3) 4 7_556 ?
S5 Rb2 Hf1 32.83(3) . 7_556 ?
S2 Rb2 Hf1 114.00(3) 3_545 7_556 ?
S3 Rb2 Hf1 125.41(3) 3 7_556 ?
S6 Rb2 Rb2 87.29(4) . 2_655 ?
S2 Rb2 Rb2 140.95(4) 7_556 2_655 ?
S1 Rb2 Rb2 104.73(4) 8_556 2_655 ?
S4 Rb2 Rb2 89.16(3) 4_545 2_655 ?
S1 Rb2 Rb2 91.11(3) 4 2_655 ?
S7 Rb2 Rb2 67.53(3) . 2_655 ?
S3 Rb2 Rb2 54.59(3) 4 2_655 ?
S5 Rb2 Rb2 152.71(4) . 2_655 ?
S2 Rb2 Rb2 63.21(3) 3_545 2_655 ?
S3 Rb2 Rb2 49.55(3) 3 2_655 ?
Hf1 Rb2 Rb2 173.88(3) 7_556 2_655 ?
S5 Hf1 S6 105.73(6) 7_556 4_545 ?
S5 Hf1 S5 91.83(6) 7_556 . ?
S6 Hf1 S5 84.38(6) 4_545 . ?
S5 Hf1 S7 103.01(6) 7_556 4 ?
S6 Hf1 S7 151.13(6) 4_545 4 ?
S5 Hf1 S7 92.18(6) . 4 ?
S5 Hf1 S3 98.42(6) 7_556 . ?
S6 Hf1 S3 48.72(6) 4_545 . ?
S5 Hf1 S3 133.06(6) . . ?
S7 Hf1 S3 128.89(5) 4 . ?
S5 Hf1 S2 95.78(6) 7_556 . ?
S6 Hf1 S2 130.33(5) 4_545 . ?
S5 Hf1 S2 139.88(6) . . ?
S7 Hf1 S2 47.73(6) 4 . ?
S3 Hf1 S2 84.62(5) . . ?
S5 Hf1 S4 169.62(6) 7_556 . ?
S6 Hf1 S4 83.31(5) 4_545 . ?
S5 Hf1 S4 94.17(5) . . ?
S7 Hf1 S4 68.33(5) 4 . ?
S3 Hf1 S4 83.61(5) . . ?
S2 Hf1 S4 74.21(5) . . ?
S5 Hf1 Hf1 47.20(4) 7_556 7_556 ?
S6 Hf1 Hf1 96.82(4) 4_545 7_556 ?
S5 Hf1 Hf1 44.62(4) . 7_556 ?
S7 Hf1 Hf1 100.73(4) 4 7_556 ?
S3 Hf1 Hf1 127.17(4) . 7_556 ?
S2 Hf1 Hf1 129.21(4) . 7_556 ?
S4 Hf1 Hf1 138.14(4) . 7_556 ?
S5 Hf1 Hf2 128.47(4) 7_556 . ?
S6 Hf1 Hf2 83.26(4) 4_545 . ?
S5 Hf1 Hf2 139.68(4) . . ?
S7 Hf1 Hf2 80.99(4) 4 . ?
S3 Hf1 Hf2 49.96(4) . . ?
S2 Hf1 Hf2 49.33(4) . . ?
S4 Hf1 Hf2 46.32(3) . . ?
Hf1 Hf1 Hf2 175.538(14) 7_556 . ?
S5 Hf1 Rb1 48.41(4) 7_556 6_556 ?
S6 Hf1 Rb1 59.94(4) 4_545 6_556 ?
S5 Hf1 Rb1 101.37(4) . 6_556 ?
S7 Hf1 Rb1 148.09(4) 4 6_556 ?
S3 Hf1 Rb1 57.27(4) . 6_556 ?
S2 Hf1 Rb1 113.02(4) . 6_556 ?
S4 Hf1 Rb1 137.86(4) . 6_556 ?
Hf1 Hf1 Rb1 71.226(12) 7_556 6_556 ?
Hf2 Hf1 Rb1 105.129(12) . 6_556 ?
S5 Hf1 Rb1 142.02(4) 7_556 . ?
S6 Hf1 Rb1 57.13(4) 4_545 . ?
S5 Hf1 Rb1 55.52(4) . . ?
S7 Hf1 Rb1 97.59(4) 4 . ?
S3 Hf1 Rb1 92.78(4) . . ?
S2 Hf1 Rb1 121.44(4) . . ?
S4 Hf1 Rb1 47.48(4) . . ?
Hf1 Hf1 Rb1 97.953(15) 7_556 . ?
Hf2 Hf1 Rb1 85.850(12) . . ?
Rb1 Hf1 Rb1 113.930(11) 6_556 . ?
S5 Hf1 Rb2 54.27(4) 7_556 7_556 ?
S6 Hf1 Rb2 114.61(4) 4_545 7_556 ?
S5 Hf1 Rb2 143.70(4) . 7_556 ?
S7 Hf1 Rb2 84.56(4) 4 7_556 ?
S3 Hf1 Rb2 71.52(4) . 7_556 ?
S2 Hf1 Rb2 47.92(4) . 7_556 ?
S4 Hf1 Rb2 117.62(4) . 7_556 ?
Hf1 Hf1 Rb2 100.443(15) 7_556 7_556 ?
Hf2 Hf1 Rb2 75.553(12) . 7_556 ?
Rb1 Hf1 Rb2 67.415(14) 6_556 7_556 ?
Rb1 Hf1 Rb2 160.744(14) . 7_556 ?
S4 Hf2 S4 142.11(8) . 2 ?
S4 Hf2 S1 48.57(5) . . ?
S4 Hf2 S1 147.30(5) 2 . ?
S4 Hf2 S1 147.30(5) . 2 ?
S4 Hf2 S1 48.57(5) 2 2 ?
S1 Hf2 S1 147.85(8) . 2 ?
S4 Hf2 S2 76.81(5) . . ?
S4 Hf2 S2 81.52(5) 2 . ?
S1 Hf2 S2 124.49(5) . . ?
S1 Hf2 S2 75.76(5) 2 . ?
S4 Hf2 S2 81.52(5) . 2 ?
S4 Hf2 S2 76.81(5) 2 2 ?
S1 Hf2 S2 75.76(5) . 2 ?
S1 Hf2 S2 124.49(5) 2 2 ?
S2 Hf2 S2 109.29(7) . 2 ?
S4 Hf2 S3 121.75(5) . 2 ?
S4 Hf2 S3 85.45(5) 2 2 ?
S1 Hf2 S3 73.27(5) . 2 ?
S1 Hf2 S3 84.65(5) 2 2 ?
S2 Hf2 S3 160.42(5) . 2 ?
S2 Hf2 S3 81.63(5) 2 2 ?
S4 Hf2 S3 85.45(5) . . ?
S4 Hf2 S3 121.75(5) 2 . ?
S1 Hf2 S3 84.65(5) . . ?
S1 Hf2 S3 73.27(5) 2 . ?
S2 Hf2 S3 81.63(5) . . ?
S2 Hf2 S3 160.42(5) 2 . ?
S3 Hf2 S3 93.01(7) 2 . ?
S4 Hf2 Hf1 127.05(4) . 2 ?
S4 Hf2 Hf1 51.31(4) 2 2 ?
S1 Hf2 Hf1 96.59(4) . 2 ?
S1 Hf2 Hf1 84.52(4) 2 2 ?
S2 Hf2 Hf1 128.80(4) . 2 ?
S2 Hf2 Hf1 48.17(4) 2 2 ?
S3 Hf2 Hf1 47.27(3) 2 2 ?
S3 Hf2 Hf1 136.59(4) . 2 ?
S4 Hf2 Hf1 51.31(4) . . ?
S4 Hf2 Hf1 127.05(4) 2 . ?
S1 Hf2 Hf1 84.52(4) . . ?
S1 Hf2 Hf1 96.59(4) 2 . ?
S2 Hf2 Hf1 48.17(4) . . ?
S2 Hf2 Hf1 128.80(4) 2 . ?
S3 Hf2 Hf1 136.59(4) 2 . ?
S3 Hf2 Hf1 47.27(3) . . ?
Hf1 Hf2 Hf1 176.005(15) 2 . ?
S4 S1 Hf2 65.52(7) . . ?
S4 S1 Rb2 116.19(8) . 8_455 ?
Hf2 S1 Rb2 112.23(6) . 8_455 ?
S4 S1 Rb2 126.83(8) . 4_545 ?
Hf2 S1 Rb2 102.31(5) . 4_545 ?
Rb2 S1 Rb2 116.12(5) 8_455 4_545 ?
S4 S1 Rb1 65.68(6) . . ?
Hf2 S1 Rb1 126.26(6) . . ?
Rb2 S1 Rb1 108.35(5) 8_455 . ?
Rb2 S1 Rb1 89.55(4) 4_545 . ?
S7 S2 Hf1 64.73(7) 4 . ?
S7 S2 Hf2 113.24(9) 4 . ?
Hf1 S2 Hf2 82.50(5) . . ?
S7 S2 Rb2 129.14(8) 4 7_556 ?
Hf1 S2 Rb2 96.55(5) . 7_556 ?
Hf2 S2 Rb2 110.03(5) . 7_556 ?
S7 S2 Rb2 100.73(7) 4 3_455 ?
Hf1 S2 Rb2 161.70(7) . 3_455 ?
Hf2 S2 Rb2 94.20(5) . 3_455 ?
Rb2 S2 Rb2 101.47(5) 7_556 3_455 ?
S6 S3 Hf1 63.81(6) 4_545 . ?
S6 S3 Hf2 114.79(8) 4_545 . ?
Hf1 S3 Hf2 82.77(5) . . ?
S6 S3 Rb2 64.60(6) 4_545 4_545 ?
Hf1 S3 Rb2 121.18(6) . 4_545 ?
Hf2 S3 Rb2 94.72(5) . 4_545 ?
S6 S3 Rb1 76.48(7) 4_545 6_556 ?
Hf1 S3 Rb1 86.17(4) . 6_556 ?
Hf2 S3 Rb1 158.00(6) . 6_556 ?
Rb2 S3 Rb1 107.27(5) 4_545 6_556 ?
S6 S3 Rb2 134.50(8) 4_545 3_445 ?
Hf1 S3 Rb2 161.54(6) . 3_445 ?
Hf2 S3 Rb2 89.10(4) . 3_445 ?
Rb2 S3 Rb2 75.86(4) 4_545 3_445 ?
Rb1 S3 Rb2 95.67(4) 6_556 3_445 ?
S1 S4 Hf2 65.91(7) . . ?
S1 S4 Hf1 115.97(8) . . ?
Hf2 S4 Hf1 82.37(5) . . ?
S1 S4 Rb1 78.51(7) . . ?
Hf2 S4 Rb1 137.81(6) . . ?
Hf1 S4 Rb1 94.20(5) . . ?
S1 S4 Rb2 122.94(8) . 4 ?
Hf2 S4 Rb2 104.45(5) . 4 ?
Hf1 S4 Rb2 118.02(5) . 4 ?
Rb1 S4 Rb2 113.89(5) . 4 ?
Hf1 S5 Hf1 88.17(6) 7_556 . ?
Hf1 S5 Rb1 97.72(6) 7_556 4 ?
Hf1 S5 Rb1 103.74(6) . 4 ?
Hf1 S5 Rb1 159.04(7) 7_556 . ?
Hf1 S5 Rb1 89.36(5) . . ?
Rb1 S5 Rb1 103.08(5) 4 . ?
Hf1 S5 Rb2 92.90(5) 7_556 . ?
Hf1 S5 Rb2 166.01(7) . . ?
Rb1 S5 Rb2 89.95(4) 4 . ?
Rb1 S5 Rb2 84.65(4) . . ?
S3 S6 Hf1 67.47(7) 4 4 ?
S3 S6 Rb2 80.56(7) 4 . ?
Hf1 S6 Rb2 137.05(6) 4 . ?
S3 S6 Rb1 135.68(9) 4 . ?
Hf1 S6 Rb1 130.95(6) 4 . ?
Rb2 S6 Rb1 91.96(4) . . ?
S3 S6 Rb1 125.68(8) 4 4 ?
Hf1 S6 Rb1 88.29(5) 4 4 ?
Rb2 S6 Rb1 87.88(4) . 4 ?
Rb1 S6 Rb1 97.29(4) . 4 ?
S3 S6 Rb1 70.60(7) 4 7 ?
Hf1 S6 Rb1 84.78(5) 4 7 ?
Rb2 S6 Rb1 111.49(5) . 7 ?
Rb1 S6 Rb1 71.95(4) . 7 ?
Rb1 S6 Rb1 157.67(5) 4 7 ?
S2 S7 Hf1 67.54(6) 4_545 4_545 ?
S2 S7 Rb1 105.60(8) 4_545 7 ?
Hf1 S7 Rb1 121.84(6) 4_545 7 ?
S2 S7 Rb2 103.27(8) 4_545 . ?
Hf1 S7 Rb2 121.85(6) 4_545 . ?
Rb1 S7 Rb2 115.98(5) 7 . ?
S2 S7 Rb1 163.80(9) 4_545 . ?
Hf1 S7 Rb1 97.64(5) 4_545 . ?
Rb1 S7 Rb1 76.03(4) 7 . ?
Rb2 S7 Rb1 89.98(5) . . ?

loop_
_geom_bond_atom_site_label_1
_geom_bond_atom_site_label_2
_geom_bond_distance
_geom_bond_site_symmetry_2
_geom_bond_publ_flag
Rb1 S5 3.2543(19) 4_545 ?
Rb1 S4 3.2549(18) . ?
Rb1 S7 3.4397(19) 7 ?
Rb1 S7 3.4684(19) . ?
Rb1 S6 3.4862(18) . ?
Rb1 S1 3.5003(18) . ?
Rb1 S5 3.6308(18) . ?
Rb1 S3 3.6357(17) 6 ?
Rb1 S6 3.7006(19) 4_545 ?
Rb1 S6 3.7478(19) 7 ?
Rb1 Rb1 4.2547(14) 7 ?
Rb1 Hf1 4.3121(8) 6 ?
Rb2 S6 3.3120(18) . ?
Rb2 S2 3.3377(19) 7_556 ?
Rb2 S1 3.3668(18) 8_556 ?
Rb2 S4 3.3924(18) 4_545 ?
Rb2 S1 3.4192(18) 4 ?
Rb2 S7 3.4480(19) . ?
Rb2 S3 3.6167(18) 4 ?
Rb2 S5 3.6312(19) . ?
Rb2 S2 3.7045(18) 3_545 ?
Rb2 S3 3.8738(18) 3 ?
Rb2 Hf1 4.4676(9) 7_556 ?
Rb2 Rb2 4.6090(16) 2_655 ?
Hf1 S5 2.4255(17) 7_556 ?
Hf1 S6 2.5009(17) 4_545 ?
Hf1 S5 2.5336(17) . ?
Hf1 S7 2.5569(17) 4 ?
Hf1 S3 2.5743(16) . ?
Hf1 S2 2.6130(17) . ?
Hf1 S4 2.7378(17) . ?
Hf1 Hf1 3.4512(6) 7_556 ?
Hf1 Hf2 3.4766(4) . ?
Hf1 Rb1 4.3121(8) 6_556 ?
Hf1 Rb2 4.4676(9) 7_556 ?
Hf2 S4 2.5370(17) . ?
Hf2 S4 2.5370(17) 2 ?
Hf2 S1 2.5450(17) . ?
Hf2 S1 2.5450(17) 2 ?
Hf2 S2 2.6596(16) . ?
Hf2 S2 2.6596(16) 2 ?
Hf2 S3 2.6830(16) 2 ?
Hf2 S3 2.6830(16) . ?
Hf2 Hf1 3.4766(4) 2 ?
S1 S4 2.090(2) . ?
S1 Rb2 3.3668(18) 8_455 ?
S1 Rb2 3.4192(18) 4_545 ?
S2 S7 2.092(2) 4 ?
S2 Rb2 3.3377(19) 7_556 ?
S2 Rb2 3.7045(18) 3_455 ?
S3 S6 2.095(2) 4_545 ?
S3 Rb2 3.6167(18) 4_545 ?
S3 Rb1 3.6357(17) 6_556 ?
S3 Rb2 3.8738(18) 3_445 ?
S4 Rb2 3.3924(18) 4 ?
S5 Hf1 2.4255(17) 7_556 ?
S5 Rb1 3.2543(19) 4 ?
S6 S3 2.095(2) 4 ?
S6 Hf1 2.5009(17) 4 ?
S6 Rb1 3.7006(19) 4 ?
S6 Rb1 3.7478(19) 7 ?
S7 S2 2.092(2) 4_545 ?
S7 Hf1 2.5569(17) 4_545 ?
S7 Rb1 3.4397(19) 7 ?
